data_4340457
loop_
_publ_author_name
'Kole\<sa-Dobravc, Tanja'
'Lodyga-Chruscinska, Elzbieta'
'Symonowicz, Marzena'
'Sanna, Daniele'
'Meden, Anton'
'Perdih, Franc'
'Garribba, Eugenio'

_publ_section_title
;
 Synthesis and Characterization of V(IV)O Complexes of Picolinate and
 Pyrazine Derivatives. Behavior in the Solid State and Aqueous Solution
 and Biotransformation in the Presence of Blood Plasma Proteins.
;
_journal_issue 15
_journal_name_full 'Inorganic chemistry'
_journal_page_first 7960
_journal_paper_doi 10.1021/ic500766t
_journal_volume 53
_journal_year 2014
_chemical_formula_moiety 'C10 H8 N4 O6 V'
_chemical_formula_sum 'C10 H8 N4 O6 V'
_chemical_formula_weight 331.14
_chemical_name_systematic
;
\L-aqua-bis(pyrazine-2-carboxylato-N,O)-oxidovanadium(IV)
;
_space_group_IT_number 4
_symmetry_cell_setting monoclinic
_symmetry_space_group_name_Hall 'P 2yb'
_symmetry_space_group_name_H-M 'P 1 21 1'
_atom_sites_solution_hydrogens geom
_atom_sites_solution_primary direct
_atom_sites_solution_secondary difmap
_audit_creation_method SHELXL-97
_cell_angle_alpha 90.00
_cell_angle_beta 105.382(2)
_cell_angle_gamma 90.00
_cell_formula_units_Z 2
_cell_length_a 5.96550(10)
_cell_length_b 13.0234(2)
_cell_length_c 8.5143(2)
_cell_measurement_reflns_used 5084
_cell_measurement_temperature 293(2)
_cell_measurement_theta_max 74.6350
_cell_measurement_theta_min 3.3440
_cell_volume 637.79(2)
_computing_cell_refinement 'CrysAlis PRO (Agilent, 2011)'
_computing_data_collection 'CrysAlis PRO (Agilent, 2011)'
_computing_data_reduction 'CrysAlis PRO (Agilent, 2011)'
_computing_molecular_graphics 'ORTEP-3 for Windows version 2.02 (Farrugia, 2008)'
_computing_publication_material 'WinGX publication routines (Farrugia, 1999)'
_computing_structure_refinement 'SHELXL-97 (Sheldrick, 2008)'
_computing_structure_solution 'SHELXS-97 (Sheldrick, 2008)'
_diffrn_ambient_temperature 293(2)
_diffrn_detector_area_resol_mean 10.4933
_diffrn_measured_fraction_theta_full 0.996
_diffrn_measured_fraction_theta_max 0.996
_diffrn_measurement_device_type 'SuperNova, Dual, Cu at zero, Atlas'
_diffrn_measurement_method '\w scans'
_diffrn_radiation_monochromator Mirror
_diffrn_radiation_source 'SuperNova (Cu) X-ray Source'
_diffrn_radiation_type CuK\a
_diffrn_radiation_wavelength 1.54184
_diffrn_reflns_av_R_equivalents 0.0275
_diffrn_reflns_av_sigmaI/netI 0.0292
_diffrn_reflns_limit_h_max 7
_diffrn_reflns_limit_h_min -7
_diffrn_reflns_limit_k_max 15
_diffrn_reflns_limit_k_min -16
_diffrn_reflns_limit_l_max 10
_diffrn_reflns_limit_l_min -10
_diffrn_reflns_number 6574
_diffrn_reflns_theta_full 74.75
_diffrn_reflns_theta_max 74.75
_diffrn_reflns_theta_min 5.39
_exptl_absorpt_coefficient_mu 6.874
_exptl_absorpt_correction_T_max 0.8203
_exptl_absorpt_correction_T_min 0.3402
_exptl_absorpt_correction_type multi-scan
_exptl_absorpt_process_details '(CrysAlis PRO; Agilent, 2011)'
_exptl_crystal_colour 'dark yellow'
_exptl_crystal_density_diffrn 1.724
_exptl_crystal_density_method 'not measured'
_exptl_crystal_description plate
_exptl_crystal_F_000 334
_exptl_crystal_size_max 0.20
_exptl_crystal_size_mid 0.15
_exptl_crystal_size_min 0.03
_refine_diff_density_max 0.231
_refine_diff_density_min -0.221
_refine_diff_density_rms 0.045
_refine_ls_abs_structure_details 'Flack H D (1983), Acta Cryst. A39, 876-881'
_refine_ls_abs_structure_Flack 0.001(4)
_refine_ls_extinction_coef 0.0087(7)
_refine_ls_extinction_expression Fc^*^=kFc[1+0.001xFc^2^\l^3^/sin(2\q)]^-1/4^
_refine_ls_extinction_method SHELXL
_refine_ls_goodness_of_fit_ref 1.042
_refine_ls_hydrogen_treatment mixed
_refine_ls_matrix_type full
_refine_ls_number_parameters 197
_refine_ls_number_reflns 2572
_refine_ls_number_restraints 3
_refine_ls_restrained_S_all 1.042
_refine_ls_R_factor_all 0.0249
_refine_ls_R_factor_gt 0.0244
_refine_ls_shift/su_max 0.001
_refine_ls_shift/su_mean 0.000
_refine_ls_structure_factor_coef Fsqd
_refine_ls_weighting_details 'calc w=1/[\s^2^(Fo^2^)+(0.0410P)^2^+0.0782P] where P=(Fo^2^+2Fc^2^)/3'
_refine_ls_weighting_scheme calc
_refine_ls_wR_factor_gt 0.0645
_refine_ls_wR_factor_ref 0.0652
_reflns_number_gt 2523
_reflns_number_total 2572
_reflns_threshold_expression >2\s(I)
_cod_data_source_file ic500766t_si_002.cif
_cod_data_source_block 5-lambda
_cod_depositor_comments 'Adding full bibliography for 4340454--4340458.cif.'
_cod_original_sg_symbol_H-M 'P 21'
_cod_database_code 4340457

loop_
_symmetry_equiv_pos_as_xyz
'x, y, z'
'-x, y+1/2, -z'

loop_
_atom_site_label
_atom_site_type_symbol
_atom_site_fract_x
_atom_site_fract_y
_atom_site_fract_z
_atom_site_U_iso_or_equiv
_atom_site_adp_type
_atom_site_occupancy
_atom_site_symmetry_multiplicity
_atom_site_calc_flag
_atom_site_refinement_flags
V1 V 0.53391(5) 0.68832(2) 0.38404(3) 0.02546(10) Uani 1 1 d .
N1 N 0.8184(3) 0.61732(14) 0.5520(2) 0.0327(4) Uani 1 1 d .
N2 N 0.5182(3) 0.56534(12) 0.21367(19) 0.0265(3) Uani 1 1 d .
N3 N 1.2168(4) 0.5594(2) 0.7854(3) 0.0532(6) Uani 1 1 d .
N4 N 0.5572(3) 0.40598(14) 0.0072(2) 0.0344(4) Uani 1 1 d .
O1 O 0.3326(3) 0.63926(12) 0.4501(2) 0.0402(4) Uani 1 1 d .
O2 O 0.6701(3) 0.80731(11) 0.52109(18) 0.0353(3) Uani 1 1 d .
O3 O 1.0009(3) 0.86601(13) 0.6870(2) 0.0468(4) Uani 1 1 d .
O4 O 0.7851(2) 0.72595(11) 0.25303(17) 0.0311(3) Uani 1 1 d .
O5 O 0.9546(3) 0.67705(16) 0.06024(19) 0.0436(4) Uani 1 1 d .
O6 O 0.3229(2) 0.78257(12) 0.21774(19) 0.0355(3) Uani 1 1 d D
H6A H 0.210(4) 0.749(2) 0.159(3) 0.053 Uiso 1 1 d D
H6B H 0.377(5) 0.812(2) 0.153(3) 0.053 Uiso 1 1 d D
C1 C 0.8757(4) 0.79649(16) 0.6180(2) 0.0323(4) Uani 1 1 d .
C2 C 0.9564(3) 0.6866(2) 0.6449(2) 0.0313(4) Uani 1 1 d .
C3 C 1.1541(4) 0.65767(19) 0.7610(3) 0.0441(6) Uani 1 1 d .
H3 H 1.2465 0.7080 0.8242 0.053 Uiso 1 1 calc R
C4 C 1.0787(5) 0.4915(2) 0.6922(3) 0.0525(7) Uani 1 1 d .
H4 H 1.1170 0.4223 0.7065 0.063 Uiso 1 1 calc R
C5 C 0.8790(5) 0.51880(18) 0.5741(3) 0.0430(5) Uani 1 1 d .
H5 H 0.7875 0.4685 0.5104 0.052 Uiso 1 1 calc R
C6 C 0.8179(3) 0.66489(14) 0.1463(2) 0.0282(4) Uani 1 1 d .
C7 C 0.6724(3) 0.56893(15) 0.1239(2) 0.0262(4) Uani 1 1 d .
C8 C 0.6901(3) 0.48908(17) 0.0220(3) 0.0332(4) Uani 1 1 d .
H8 H 0.7987 0.4935 -0.0384 0.040 Uiso 1 1 calc R
C9 C 0.4023(4) 0.40387(17) 0.0943(3) 0.0375(4) Uani 1 1 d .
H9 H 0.3046 0.3473 0.0852 0.045 Uiso 1 1 calc R
C10 C 0.3815(4) 0.48311(16) 0.1982(3) 0.0335(4) Uani 1 1 d .
H10 H 0.2714 0.4788 0.2575 0.040 Uiso 1 1 calc R

loop_
_atom_site_aniso_label
_atom_site_aniso_U_11
_atom_site_aniso_U_22
_atom_site_aniso_U_33
_atom_site_aniso_U_23
_atom_site_aniso_U_13
_atom_site_aniso_U_12
V1 0.02920(15) 0.02325(16) 0.02534(15) -0.00017(13) 0.00970(10) 0.00064(13)
N1 0.0446(10) 0.0285(9) 0.0259(8) 0.0006(7) 0.0108(7) 0.0077(7)
N2 0.0294(7) 0.0246(8) 0.0266(7) -0.0010(6) 0.0093(6) -0.0022(6)
N3 0.0606(13) 0.0536(13) 0.0387(11) 0.0057(9) 0.0016(9) 0.0216(11)
N4 0.0365(9) 0.0296(9) 0.0332(8) -0.0077(7) 0.0025(7) 0.0044(7)
O1 0.0440(8) 0.0417(8) 0.0425(8) 0.0037(7) 0.0248(7) 0.0003(7)
O2 0.0384(7) 0.0287(7) 0.0364(7) -0.0059(6) 0.0058(6) 0.0057(6)
O3 0.0438(9) 0.0374(9) 0.0556(10) -0.0153(8) 0.0066(8) -0.0021(7)
O4 0.0310(6) 0.0289(7) 0.0354(7) -0.0044(5) 0.0124(6) -0.0053(5)
O5 0.0404(7) 0.0553(10) 0.0423(7) -0.0083(8) 0.0237(6) -0.0150(8)
O6 0.0295(7) 0.0369(8) 0.0384(8) 0.0105(6) 0.0060(6) -0.0026(6)
C1 0.0384(10) 0.0303(10) 0.0293(9) -0.0049(8) 0.0111(8) 0.0047(8)
C2 0.0382(9) 0.0333(9) 0.0239(7) 0.0009(10) 0.0108(6) 0.0066(9)
C3 0.0477(12) 0.0491(15) 0.0325(10) -0.0011(9) 0.0055(9) 0.0090(10)
C4 0.0734(19) 0.0405(14) 0.0400(13) 0.0077(10) 0.0089(12) 0.0258(13)
C5 0.0599(15) 0.0304(12) 0.0368(11) 0.0016(9) 0.0095(10) 0.0114(10)
C6 0.0241(7) 0.0321(11) 0.0279(8) 0.0004(7) 0.0059(6) -0.0033(6)
C7 0.0241(8) 0.0287(9) 0.0248(8) 0.0006(7) 0.0048(6) -0.0003(7)
C8 0.0303(9) 0.0381(11) 0.0312(10) -0.0066(8) 0.0084(8) 0.0023(8)
C9 0.0401(10) 0.0257(10) 0.0441(11) -0.0033(8) 0.0068(9) -0.0044(8)
C10 0.0367(10) 0.0281(10) 0.0375(11) -0.0005(8) 0.0131(8) -0.0076(8)

loop_
_atom_type_symbol
_atom_type_description
_atom_type_scat_dispersion_real
_atom_type_scat_dispersion_imag
_atom_type_scat_source
C C 0.0181 0.0091 'International Tables Vol C Tables 4.2.6.8 and 6.1.1.4'
H H 0.0000 0.0000 'International Tables Vol C Tables 4.2.6.8 and 6.1.1.4'
N N 0.0311 0.0180 'International Tables Vol C Tables 4.2.6.8 and 6.1.1.4'
O O 0.0492 0.0322 'International Tables Vol C Tables 4.2.6.8 and 6.1.1.4'
V V 0.0687 2.1097 'International Tables Vol C Tables 4.2.6.8 and 6.1.1.4'

loop_
_geom_angle_atom_site_label_1
_geom_angle_atom_site_label_2
_geom_angle_atom_site_label_3
_geom_angle
O1 V1 O2 109.67(8)
O1 V1 O6 95.88(7)
O2 V1 O6 91.11(6)
O1 V1 N1 97.52(8)
O2 V1 N1 79.28(6)
O6 V1 N1 165.53(7)
O1 V1 N2 92.15(7)
O2 V1 N2 156.92(6)
O6 V1 N2 94.11(6)
N1 V1 N2 90.80(6)
O1 V1 O4 166.42(7)
O2 V1 O4 83.91(6)
O6 V1 O4 83.65(6)
N1 V1 O4 84.59(6)
N2 V1 O4 74.38(6)
C2 N1 C5 117.8(2)
C2 N1 V1 111.32(15)
C5 N1 V1 130.85(17)
C10 N2 C7 117.75(17)
C10 N2 V1 125.65(14)
C7 N2 V1 116.41(12)
C4 N3 C3 116.3(2)
C8 N4 C9 116.71(18)
C1 O2 V1 117.56(13)
C6 O4 V1 119.55(13)
V1 O6 H6A 110(2)
V1 O6 H6B 118(2)
H6A O6 H6B 103(3)
O3 C1 O2 125.6(2)
O3 C1 C2 120.06(19)
O2 C1 C2 114.29(18)
N1 C2 C3 121.2(2)
N1 C2 C1 115.52(17)
C3 C2 C1 123.2(2)
N3 C3 C2 121.8(2)
N3 C3 H3 119.1
C2 C3 H3 119.1
N3 C4 C5 122.9(2)
N3 C4 H4 118.5
C5 C4 H4 118.5
N1 C5 C4 119.9(2)
N1 C5 H5 120.1
C4 C5 H5 120.1
O5 C6 O4 126.60(18)
O5 C6 C7 118.54(17)
O4 C6 C7 114.86(17)
N2 C7 C8 120.71(18)
N2 C7 C6 114.56(16)
C8 C7 C6 124.73(18)
N4 C8 C7 122.17(19)
N4 C8 H8 118.9
C7 C8 H8 118.9
N4 C9 C10 122.3(2)
N4 C9 H9 118.9
C10 C9 H9 118.9
N2 C10 C9 120.38(19)
N2 C10 H10 119.8
C9 C10 H10 119.8

loop_
_geom_bond_atom_site_label_1
_geom_bond_atom_site_label_2
_geom_bond_distance
V1 O1 1.5888(15)
V1 O2 1.9798(15)
V1 O6 2.0373(15)
V1 N1 2.1196(18)
V1 N2 2.1462(15)
V1 O4 2.1485(14)
N1 C2 1.331(3)
N1 C5 1.333(3)
N2 C10 1.331(3)
N2 C7 1.344(2)
N3 C4 1.320(4)
N3 C3 1.335(3)
N4 C8 1.328(3)
N4 C9 1.330(3)
O2 C1 1.292(3)
O3 C1 1.221(3)
O4 C6 1.261(2)
O5 C6 1.242(2)
O6 H6A 0.846(18)
O6 H6B 0.806(18)
C1 C2 1.508(3)
C2 C3 1.375(3)
C3 H3 0.9300
C4 C5 1.386(4)
C4 H4 0.9300
C5 H5 0.9300
C6 C7 1.505(3)
C7 C8 1.376(3)
C8 H8 0.9300
C9 C10 1.386(3)
C9 H9 0.9300
C10 H10 0.9300

loop_
_geom_hbond_atom_site_label_D
_geom_hbond_atom_site_label_H
_geom_hbond_atom_site_label_A
_geom_hbond_distance_DH
_geom_hbond_distance_HA
_geom_hbond_distance_DA
_geom_hbond_angle_DHA
_geom_hbond_site_symmetry_A
O6 H6A O5 0.846(18) 1.797(18) 2.636(2) 171(3) 1_455
O6 H6B N4 0.806(18) 1.949(19) 2.737(2) 166(3) 2_655

loop_
_geom_torsion_atom_site_label_1
_geom_torsion_atom_site_label_2
_geom_torsion_atom_site_label_3
_geom_torsion_atom_site_label_4
_geom_torsion
O1 V1 N1 C2 -117.11(14)
O2 V1 N1 C2 -8.42(13)
O6 V1 N1 C2 40.7(3)
N2 V1 N1 C2 150.62(13)
O4 V1 N1 C2 76.39(13)
O1 V1 N1 C5 64.7(2)
O2 V1 N1 C5 173.4(2)
O6 V1 N1 C5 -137.5(3)
N2 V1 N1 C5 -27.6(2)
O4 V1 N1 C5 -101.8(2)
O1 V1 N2 C10 -2.79(18)
O2 V1 N2 C10 158.54(17)
O6 V1 N2 C10 -98.85(17)
N1 V1 N2 C10 94.77(17)
O4 V1 N2 C10 178.93(18)
O1 V1 N2 C7 -177.68(14)
O2 V1 N2 C7 -16.3(2)
O6 V1 N2 C7 86.26(13)
N1 V1 N2 C7 -80.12(14)
O4 V1 N2 C7 4.04(13)
O1 V1 O2 C1 107.65(16)
O6 V1 O2 C1 -155.70(16)
N1 V1 O2 C1 13.42(15)
N2 V1 O2 C1 -52.5(2)
O4 V1 O2 C1 -72.21(16)
O1 V1 O4 C6 -9.2(4)
O2 V1 O4 C6 170.28(15)
O6 V1 O4 C6 -97.92(14)
N1 V1 O4 C6 90.52(15)
N2 V1 O4 C6 -1.83(14)
V1 O2 C1 O3 165.54(19)
V1 O2 C1 C2 -15.4(2)
C5 N1 C2 C3 -0.5(3)
V1 N1 C2 C3 -179.03(16)
C5 N1 C2 C1 -178.26(19)
V1 N1 C2 C1 3.26(19)
O3 C1 C2 N1 -173.5(2)
O2 C1 C2 N1 7.4(2)
O3 C1 C2 C3 8.9(3)
O2 C1 C2 C3 -170.27(19)
C4 N3 C3 C2 -0.1(4)
N1 C2 C3 N3 0.2(3)
C1 C2 C3 N3 177.8(2)
C3 N3 C4 C5 0.3(4)
C2 N1 C5 C4 0.7(3)
V1 N1 C5 C4 178.9(2)
N3 C4 C5 N1 -0.6(5)
V1 O4 C6 O5 179.09(16)
V1 O4 C6 C7 -0.4(2)
C10 N2 C7 C8 -1.2(3)
V1 N2 C7 C8 174.11(15)
C10 N2 C7 C6 179.15(17)
V1 N2 C7 C6 -5.5(2)
O5 C6 C7 N2 -175.61(18)
O4 C6 C7 N2 4.0(2)
O5 C6 C7 C8 4.8(3)
O4 C6 C7 C8 -175.67(19)
C9 N4 C8 C7 0.9(3)
N2 C7 C8 N4 0.3(3)
C6 C7 C8 N4 179.88(17)
C8 N4 C9 C10 -1.1(3)
C7 N2 C10 C9 1.0(3)
V1 N2 C10 C9 -173.86(16)
N4 C9 C10 N2 0.2(3)
